data_9011475
loop_
_publ_author_name
'Sugiyama, K.'
'Takeuchi, Y.'

_publ_section_title
;Unusual thermal expansion of a B-O-bond in the structure of danburite
 CaB2Si2O8 Locality: Toroku mine, Miyazaki Prefecture, Japan Note: AnisoB's
 from ICSD Sample: T = 618 C
;
_journal_name_full 'Zeitschrift fur Kristallographie'
_journal_page_first 293
_journal_page_last 304
_journal_volume 173
_journal_year 1985
_chemical_compound_source 'Toroku mine, Miyazaki Prefecture, Japan'
_chemical_formula_sum 'B2 Ca O8 Si2'
_chemical_name_mineral Danburite
_space_group_IT_number 62
_symmetry_space_group_name_Hall '-P 2c 2n'
_symmetry_space_group_name_H-M 'P n a m'
_cell_angle_alpha 90
_cell_angle_beta 90
_cell_angle_gamma 90
_cell_length_a 8.078
_cell_length_b 8.786
_cell_length_c 7.762
_cell_formula_units_Z 4
_cell_volume 550.895
_database_code_amcsd 0010949
_diffrn_ambient_temperature 891.15
_exptl_crystal_density_diffrn 2.964
_cod_original_formula_sum 'Ca B2 Si2 O8'
_cod_database_code 9011475

loop_
_space_group_symop_operation_xyz
x,y,z
x,y,1/2-z
-x,-y,1/2+z
1/2-x,1/2+y,1/2+z
1/2+x,1/2-y,1/2-z
1/2+x,1/2-y,z
1/2-x,1/2+y,-z
-x,-y,-z

loop_
_atom_site_aniso_label
_atom_site_aniso_U_11
_atom_site_aniso_U_22
_atom_site_aniso_U_33
_atom_site_aniso_U_12
_atom_site_aniso_U_13
_atom_site_aniso_U_23
Ca 0.02446 0.01955 0.02167 -0.00079 0.00000 0.00000
B 0.01554 0.01369 0.01221 -0.00036 0.00000 0.00000
Si 0.01322 0.00993 0.01099 -0.00022 0.00025 -0.00014
O1 0.02281 0.01447 0.02930 0.00683 -0.00540 -0.00345
O2 0.02116 0.01251 0.02259 -0.00467 -0.00762 0.00138
O3 0.01719 0.02034 0.01679 0.00431 0.00476 0.00311
O4 0.02777 0.02816 0.01221 0.00863 0.00000 0.00000
O5 0.01752 0.03715 0.01190 0.00539 0.00000 0.00000

loop_
_atom_site_label
_atom_site_fract_x
_atom_site_fract_y
_atom_site_fract_z
_atom_site_U_iso_or_equiv
Ca 0.38810 0.07670 0.25000 0.02186
B 0.26080 0.41890 0.42030 0.01391
Si 0.05489 0.19258 -0.05643 0.01139
O1 0.19380 0.06810 -0.00520 0.02228
O2 0.12730 0.36460 -0.04120 0.01878
O3 0.40240 0.31450 0.07730 0.01814
O4 0.51160 0.66660 0.25000 0.02263
O5 0.18650 0.42590 0.25000 0.02213

loop_
_cod_related_entry_id
_cod_related_entry_database
_cod_related_entry_code
1 AMCSD 0010949
